data_4509039
loop_
_publ_author_name
'Wang, Ying'
'Zhao, Xiao-Qing'
'Shi, Wei'
'Cheng, Peng'
'Liao, Dai-Zheng'
'Yan, Shi-Ping'

_publ_section_title
;
 Self-Assembly of a Series of Metal&#x2212;Organic Frameworks Based on
 4-Pyridyl-1,2,4-triazole and Copper(II) Ion
;
_journal_issue 5
_journal_name_full 'Crystal Growth &amp; Design'
_journal_page_first 2137
_journal_paper_doi 10.1021/cg800719u
_journal_volume 9
_journal_year 2009
_chemical_formula_sum 'C7 H7 Br Cu N4 O'
_chemical_formula_weight 306.62
_chemical_name_systematic
; 
 ? 
;
_space_group_IT_number 19
_symmetry_cell_setting orthorhombic
_symmetry_space_group_name_Hall 'P 2ac 2ab'
_symmetry_space_group_name_H-M 'P 21 21 21'
_atom_sites_solution_hydrogens geom
_atom_sites_solution_primary direct
_atom_sites_solution_secondary difmap
_audit_creation_method SHELXL-97
_cell_angle_alpha 90.00
_cell_angle_beta 90.00
_cell_angle_gamma 90.00
_cell_formula_units_Z 4
_cell_length_a 6.5901(9)
_cell_length_b 9.8962(15)
_cell_length_c 15.329(2)
_cell_measurement_reflns_used 3242
_cell_measurement_temperature 294(2)
_cell_measurement_theta_max 26.31
_cell_measurement_theta_min 2.45
_cell_volume 999.7(2)
_computing_cell_refinement 'Bruker SMART'
_computing_data_collection 'Bruker SMART'
_computing_data_reduction 'Bruker SAINT'
_computing_molecular_graphics 'Bruker SHELXTL'
_computing_publication_material 'Bruker SHELXTL'
_computing_structure_refinement 'SHELXL-97 (Sheldrick, 1997)'
_computing_structure_solution 'SHELXS-97 (Sheldrick, 1990)'
_diffrn_ambient_temperature 294(2)
_diffrn_measured_fraction_theta_full 1.000
_diffrn_measured_fraction_theta_max 1.000
_diffrn_measurement_device_type 'CCD area detector'
_diffrn_measurement_method 'phi and omega scans'
_diffrn_radiation_monochromator graphite
_diffrn_radiation_source 'fine-focus sealed tube'
_diffrn_radiation_type MoK\a
_diffrn_radiation_wavelength 0.71073
_diffrn_reflns_av_R_equivalents 0.0442
_diffrn_reflns_av_sigmaI/netI 0.0528
_diffrn_reflns_limit_h_max 8
_diffrn_reflns_limit_h_min -8
_diffrn_reflns_limit_k_max 5
_diffrn_reflns_limit_k_min -12
_diffrn_reflns_limit_l_max 18
_diffrn_reflns_limit_l_min -19
_diffrn_reflns_number 5635
_diffrn_reflns_theta_full 26.38
_diffrn_reflns_theta_max 26.38
_diffrn_reflns_theta_min 2.45
_exptl_absorpt_coefficient_mu 6.152
_exptl_absorpt_correction_T_max 1.000000
_exptl_absorpt_correction_T_min 0.524740
_exptl_absorpt_correction_type multi-scan
_exptl_absorpt_process_details SADABS
_exptl_crystal_density_diffrn 2.037
_exptl_crystal_density_meas ?
_exptl_crystal_density_method 'not measured'
_exptl_crystal_F_000 596
_exptl_crystal_size_max 0.20
_exptl_crystal_size_mid 0.18
_exptl_crystal_size_min 0.12
_refine_diff_density_max 0.811
_refine_diff_density_min -0.802
_refine_diff_density_rms 0.139
_refine_ls_abs_structure_details 'Flack H D (1983), Acta Cryst. A39, 876-881'
_refine_ls_abs_structure_Flack 0.010(19)
_refine_ls_extinction_method none
_refine_ls_goodness_of_fit_ref 1.034
_refine_ls_hydrogen_treatment mixed
_refine_ls_matrix_type full
_refine_ls_number_parameters 131
_refine_ls_number_reflns 2043
_refine_ls_number_restraints 0
_refine_ls_restrained_S_all 1.034
_refine_ls_R_factor_all 0.0400
_refine_ls_R_factor_gt 0.0344
_refine_ls_shift/su_max 0.000
_refine_ls_shift/su_mean 0.000
_refine_ls_structure_factor_coef Fsqd
_refine_ls_weighting_details 'calc w=1/[\s^2^(Fo^2^)+(0.0487P)^2^+0.0000P] where P=(Fo^2^+2Fc^2^)/3'
_refine_ls_weighting_scheme calc
_refine_ls_wR_factor_gt 0.0813
_refine_ls_wR_factor_ref 0.0849
_reflns_number_gt 1861
_reflns_number_total 2043
_reflns_threshold_expression >2sigma(I)
_cod_data_source_file cg800719usup1.cif
_cod_data_source_block 2
_cod_depositor_comments
;
The following automatic conversions were performed:

'_symmetry_cell_setting' value 'Orthorhombic' changed to
'orthorhombic' according to
/home/saulius/struct/CIF-dictionaries/cif_core.dic dictionary named
'cif_core.dic' version 2.4.2 from
2011-04-26.

'_exptl_absorpt_correction_type' value 'MULTI-SCAN'
changed to 'multi-scan' according to
/home/saulius/struct/CIF-dictionaries/cif_core.dic dictionary named
'cif_core.dic' version 2.4.2 from 2011-04-26.

Automatic conversion script
Id: cif_fix_values 1891 2012-01-12 08:04:46Z andrius 

The following automatic conversions were performed:

'_exptl_crystal_density_meas' value 'NONE' was changed to '?' - the
value is perceived as not measured.

Automatic conversion script
Id: cif_fix_values 3008 2015-01-20 13:52:24Z robertas 
;
_cod_original_sg_symbol_H-M P2(1)2(1)2(1)
_cod_database_code 4509039

loop_
_symmetry_equiv_pos_as_xyz
'x, y, z'
'-x+1/2, -y, z+1/2'
'-x, y+1/2, -z+1/2'
'x+1/2, -y+1/2, -z'

loop_
_atom_site_label
_atom_site_type_symbol
_atom_site_fract_x
_atom_site_fract_y
_atom_site_fract_z
_atom_site_U_iso_or_equiv
_atom_site_adp_type
_atom_site_occupancy
_atom_site_symmetry_multiplicity
_atom_site_calc_flag
_atom_site_refinement_flags
Cu1 Cu 0.75703(6) -0.22393(6) 0.49596(3) 0.01854(15) Uani 1 1 d .
O1 O 0.5151(4) -0.2614(4) 0.5615(2) 0.0269(9) Uani 1 1 d .
C1 C 0.4889(7) 0.0477(6) 0.5014(3) 0.0350(12) Uani 1 1 d .
H1 H 0.4872 0.0249 0.5602 0.042 Uiso 1 1 calc R
C2 C 0.3537(9) 0.1439(7) 0.4723(3) 0.0519(18) Uani 1 1 d .
H2 H 0.2658 0.1861 0.5112 0.062 Uiso 1 1 calc R
C3 C 0.3503(8) 0.1773(7) 0.3836(3) 0.0442(16) Uani 1 1 d .
H3 H 0.2598 0.2409 0.3618 0.053 Uiso 1 1 calc R
C4 C 0.4858(6) 0.1125(6) 0.3304(3) 0.0252(10) Uani 1 1 d .
C5 C 0.6204(8) 0.0196(6) 0.3645(3) 0.0315(12) Uani 1 1 d .
H5 H 0.7137 -0.0212 0.3274 0.038 Uiso 1 1 calc R
C6 C 0.3271(6) 0.1754(5) 0.1891(3) 0.0239(10) Uani 1 1 d .
H6 H 0.1949 0.1846 0.2095 0.029 Uiso 1 1 calc R
C7 C 0.6496(6) 0.1378(5) 0.1838(3) 0.0250(11) Uani 1 1 d .
H7 H 0.7819 0.1165 0.1998 0.030 Uiso 1 1 calc R
N1 N 0.6211(7) -0.0140(5) 0.4501(2) 0.0312(10) Uani 1 1 d .
N2 N 0.4893(5) 0.1381(4) 0.2385(2) 0.0219(8) Uani 1 1 d .
N3 N 0.3856(5) 0.1963(4) 0.1088(2) 0.0213(8) Uani 1 1 d .
N4 N 0.5928(5) 0.1715(4) 0.1052(2) 0.0205(8) Uani 1 1 d .
Br1 Br 0.07377(8) 0.89141(6) 0.23660(3) 0.03672(17) Uani 1 1 d .
H1A H 0.527(7) -0.309(6) 0.602(4) 0.028(15) Uiso 1 1 d .

loop_
_atom_site_aniso_label
_atom_site_aniso_U_11
_atom_site_aniso_U_22
_atom_site_aniso_U_33
_atom_site_aniso_U_23
_atom_site_aniso_U_13
_atom_site_aniso_U_12
Cu1 0.0093(2) 0.0368(3) 0.0095(2) -0.0014(2) -0.00035(19) 0.0001(2)
O1 0.0134(14) 0.055(3) 0.0119(14) 0.0075(16) -0.0001(10) -0.0038(16)
C1 0.049(3) 0.041(3) 0.015(2) 0.003(2) 0.001(2) 0.006(2)
C2 0.060(3) 0.073(5) 0.022(3) 0.006(3) 0.014(2) 0.034(4)
C3 0.045(3) 0.062(4) 0.026(3) 0.010(3) 0.006(2) 0.028(3)
C4 0.027(2) 0.035(3) 0.0140(19) 0.006(2) -0.0010(16) 0.001(2)
C5 0.031(3) 0.044(3) 0.020(2) 0.005(2) 0.0038(18) 0.012(2)
C6 0.0142(18) 0.041(3) 0.016(2) 0.009(2) 0.0016(16) 0.000(2)
C7 0.0174(19) 0.041(3) 0.017(2) 0.005(2) -0.0002(16) 0.004(2)
N1 0.039(2) 0.040(3) 0.0144(19) 0.0059(18) 0.0019(16) 0.007(2)
N2 0.0163(15) 0.035(2) 0.0143(16) 0.0079(16) -0.0006(13) 0.0018(15)
N3 0.0106(15) 0.039(2) 0.0145(16) 0.0015(17) 0.0024(13) 0.0024(16)
N4 0.0098(15) 0.037(2) 0.0145(16) 0.0050(16) -0.0003(13) 0.0017(16)
Br1 0.0343(3) 0.0480(3) 0.0279(2) 0.0113(2) 0.0010(2) -0.0034(3)

loop_
_atom_type_symbol
_atom_type_description
_atom_type_scat_dispersion_real
_atom_type_scat_dispersion_imag
_atom_type_scat_source
C C 0.0033 0.0016 'International Tables Vol C Tables 4.2.6.8 and 6.1.1.4'
H H 0.0000 0.0000 'International Tables Vol C Tables 4.2.6.8 and 6.1.1.4'
N N 0.0061 0.0033 'International Tables Vol C Tables 4.2.6.8 and 6.1.1.4'
O O 0.0106 0.0060 'International Tables Vol C Tables 4.2.6.8 and 6.1.1.4'
Cu Cu 0.3201 1.2651 'International Tables Vol C Tables 4.2.6.8 and 6.1.1.4'
Br Br -0.2901 2.4595 'International Tables Vol C Tables 4.2.6.8 and 6.1.1.4'

loop_
_geom_angle_atom_site_label_1
_geom_angle_atom_site_label_2
_geom_angle_atom_site_label_3
_geom_angle
_geom_angle_site_symmetry_1
_geom_angle_site_symmetry_3
O1 Cu1 O1 163.80(5) . 4_546
O1 Cu1 N4 91.28(13) . 2_655
O1 Cu1 N4 88.05(13) 4_546 2_655
O1 Cu1 N3 87.37(14) . 3_645
O1 Cu1 N3 91.03(13) 4_546 3_645
N4 Cu1 N3 171.94(18) 2_655 3_645
O1 Cu1 N1 90.61(16) . .
O1 Cu1 N1 105.37(16) 4_546 .
N4 Cu1 N1 101.95(15) 2_655 .
N3 Cu1 N1 86.02(15) 3_645 .
Cu1 O1 Cu1 120.65(17) . 4_446
Cu1 O1 H1A 117(3) . .
Cu1 O1 H1A 114(4) 4_446 .
N1 C1 C2 123.5(4) . .
N1 C1 H1 118.2 . .
C2 C1 H1 118.2 . .
C1 C2 C3 119.2(5) . .
C1 C2 H2 120.4 . .
C3 C2 H2 120.4 . .
C4 C3 C2 117.3(5) . .
C4 C3 H3 121.4 . .
C2 C3 H3 121.4 . .
C3 C4 C5 120.4(4) . .
C3 C4 N2 120.9(4) . .
C5 C4 N2 118.7(4) . .
N1 C5 C4 122.2(4) . .
N1 C5 H5 118.9 . .
C4 C5 H5 118.9 . .
N3 C6 N2 109.6(4) . .
N3 C6 H6 125.2 . .
N2 C6 H6 125.2 . .
N4 C7 N2 110.4(4) . .
N4 C7 H7 124.8 . .
N2 C7 H7 124.8 . .
C1 N1 C5 117.4(4) . .
C1 N1 Cu1 118.5(3) . .
C5 N1 Cu1 120.3(3) . .
C7 N2 C6 105.6(3) . .
C7 N2 C4 128.6(3) . .
C6 N2 C4 125.7(3) . .
C6 N3 N4 107.4(3) . .
C6 N3 Cu1 132.3(3) . 3_655
N4 N3 Cu1 119.7(3) . 3_655
C7 N4 N3 107.0(3) . .
C7 N4 Cu1 133.9(3) . 2_654
N3 N4 Cu1 118.0(3) . 2_654

loop_
_geom_bond_atom_site_label_1
_geom_bond_atom_site_label_2
_geom_bond_distance
_geom_bond_site_symmetry_2
Cu1 O1 1.921(3) .
Cu1 O1 1.921(3) 4_546
Cu1 N4 2.013(3) 2_655
Cu1 N3 2.021(4) 3_645
Cu1 N1 2.369(4) .
O1 Cu1 1.921(3) 4_446
O1 H1A 0.79(6) .
C1 N1 1.323(6) .
C1 C2 1.378(7) .
C1 H1 0.9300 .
C2 C3 1.400(7) .
C2 H2 0.9300 .
C3 C4 1.369(7) .
C3 H3 0.9300 .
C4 C5 1.380(7) .
C4 N2 1.431(6) .
C5 N1 1.354(6) .
C5 H5 0.9300 .
C6 N3 1.307(5) .
C6 N2 1.361(5) .
C6 H6 0.9300 .
C7 N4 1.304(6) .
C7 N2 1.350(5) .
C7 H7 0.9300 .
N3 N4 1.389(5) .
N3 Cu1 2.021(4) 3_655
N4 Cu1 2.013(3) 2_654

loop_
_geom_torsion_atom_site_label_1
_geom_torsion_atom_site_label_2
_geom_torsion_atom_site_label_3
_geom_torsion_atom_site_label_4
_geom_torsion
_geom_torsion_site_symmetry_1
_geom_torsion_site_symmetry_4
O1 Cu1 O1 Cu1 -109.1(4) 4_546 4_446
N4 Cu1 O1 Cu1 163.5(2) 2_655 4_446
N3 Cu1 O1 Cu1 -24.5(2) 3_645 4_446
N1 Cu1 O1 Cu1 61.5(2) . 4_446
N1 C1 C2 C3 1.6(10) . .
C1 C2 C3 C4 -0.9(10) . .
C2 C3 C4 C5 -0.7(9) . .
C2 C3 C4 N2 178.4(6) . .
C3 C4 C5 N1 1.8(9) . .
N2 C4 C5 N1 -177.4(5) . .
C2 C1 N1 C5 -0.5(8) . .
C2 C1 N1 Cu1 -158.8(5) . .
C4 C5 N1 C1 -1.2(8) . .
C4 C5 N1 Cu1 156.6(4) . .
O1 Cu1 N1 C1 28.3(4) . .
O1 Cu1 N1 C1 -154.4(4) 4_546 .
N4 Cu1 N1 C1 -63.1(4) 2_655 .
N3 Cu1 N1 C1 115.6(4) 3_645 .
O1 Cu1 N1 C5 -129.3(4) . .
O1 Cu1 N1 C5 48.0(4) 4_546 .
N4 Cu1 N1 C5 139.3(4) 2_655 .
N3 Cu1 N1 C5 -41.9(4) 3_645 .
N4 C7 N2 C6 -0.4(6) . .
N4 C7 N2 C4 -177.3(5) . .
N3 C6 N2 C7 0.1(6) . .
N3 C6 N2 C4 177.1(5) . .
C3 C4 N2 C7 147.0(6) . .
C5 C4 N2 C7 -33.8(8) . .
C3 C4 N2 C6 -29.4(8) . .
C5 C4 N2 C6 149.8(5) . .
N2 C6 N3 N4 0.2(6) . .
N2 C6 N3 Cu1 -170.7(3) . 3_655
N2 C7 N4 N3 0.5(6) . .
N2 C7 N4 Cu1 167.6(3) . 2_654
C6 N3 N4 C7 -0.4(6) . .
Cu1 N3 N4 C7 171.8(3) 3_655 .
C6 N3 N4 Cu1 -169.9(3) . 2_654
Cu1 N3 N4 Cu1 2.3(5) 3_655 2_654
